data_7052878
loop_
_publ_author_name
'Patra, Subrata'
'Gunupuru, Ravi'
'Lo, Rabindranath'
'Suresh, E.'
'Ganguly, Bishwajit'
'Paul, Parimal'

_publ_section_title
;
 Cation-induced fluorescent excimer emission in calix[4]arene-chemosensors
 bearing quinoline as a fluorogenic unit: experimental, molecular modeling
 and crystallographic studies
;
_journal_issue 4
_journal_name_full 'New Journal of Chemistry'
_journal_page_first 988
_journal_paper_doi 10.1039/c2nj20904g
_journal_volume 36
_journal_year 2012
_chemical_formula_sum 'C72 H88 N6 O9'
_chemical_formula_weight 1181.48
_chemical_name_systematic
;
?
;
_space_group_IT_number 56
_symmetry_cell_setting orthorhombic
_symmetry_space_group_name_Hall '-P 2ab 2ac'
_symmetry_space_group_name_H-M 'P c c n'
_atom_sites_solution_hydrogens geom
_atom_sites_solution_primary direct
_atom_sites_solution_secondary difmap
_audit_creation_method SHELXL-97
_cell_angle_alpha 90.00
_cell_angle_beta 90.00
_cell_angle_gamma 90.00
_cell_formula_units_Z 8
_cell_length_a 33.741(6)
_cell_length_b 17.823(3)
_cell_length_c 21.667(4)
_cell_measurement_reflns_used 7709
_cell_measurement_temperature 100(2)
_cell_measurement_theta_max 23.45
_cell_measurement_theta_min 2.20
_cell_volume 13030(4)
_computing_cell_refinement 'BRUKER SMART'
_computing_data_collection 'BRUKER SMART'
_computing_data_reduction 'BRUKER SAINT'
_computing_molecular_graphics ORTEP
_computing_structure_refinement 'SHELXL-97 (Sheldrick, 1997)'
_computing_structure_solution 'SHELXS-97 (Sheldrick, 1990)'
_diffrn_ambient_temperature 100(2)
_diffrn_measured_fraction_theta_full 0.920
_diffrn_measured_fraction_theta_max 0.920
_diffrn_measurement_device_type 'BRUKER SMART APEX CCD DIFFRACTOMETER'
_diffrn_measurement_method 'Omega-Phi Scan'
_diffrn_radiation_monochromator graphite
_diffrn_radiation_source 'fine-focus sealed tube'
_diffrn_radiation_type MoK\a
_diffrn_radiation_wavelength 0.71073
_diffrn_reflns_av_R_equivalents 0.0883
_diffrn_reflns_av_sigmaI/netI 0.0556
_diffrn_reflns_limit_h_max 32
_diffrn_reflns_limit_h_min -38
_diffrn_reflns_limit_k_max 20
_diffrn_reflns_limit_k_min -19
_diffrn_reflns_limit_l_max 24
_diffrn_reflns_limit_l_min -24
_diffrn_reflns_number 54952
_diffrn_reflns_theta_full 24.00
_diffrn_reflns_theta_max 24.00
_diffrn_reflns_theta_min 1.21
_exptl_absorpt_coefficient_mu 0.079
_exptl_absorpt_correction_T_max 0.9905
_exptl_absorpt_correction_T_min 0.9591
_exptl_absorpt_correction_type multi-scan
_exptl_absorpt_process_details 'BRUKER SADABS'
_exptl_crystal_colour colourless
_exptl_crystal_density_diffrn 1.205
_exptl_crystal_density_method 'not measured'
_exptl_crystal_description Plates
_exptl_crystal_F_000 5072
_exptl_crystal_size_max 0.53
_exptl_crystal_size_mid 0.46
_exptl_crystal_size_min 0.12
_refine_diff_density_max 0.654
_refine_diff_density_min -0.556
_refine_diff_density_rms 0.098
_refine_ls_extinction_method none
_refine_ls_goodness_of_fit_ref 1.198
_refine_ls_hydrogen_treatment mixed
_refine_ls_matrix_type full
_refine_ls_number_parameters 810
_refine_ls_number_reflns 10218
_refine_ls_number_restraints 0
_refine_ls_restrained_S_all 1.198
_refine_ls_R_factor_all 0.1104
_refine_ls_R_factor_gt 0.0899
_refine_ls_shift/su_max 0.000
_refine_ls_shift/su_mean 0.000
_refine_ls_structure_factor_coef Fsqd
_refine_ls_weighting_details 'calc w=1/[\s^2^(Fo^2^)+(0.0862P)^2^+19.8491P] where P=(Fo^2^+2Fc^2^)/3'
_refine_ls_weighting_scheme calc
_refine_ls_wR_factor_gt 0.2024
_refine_ls_wR_factor_ref 0.2150
_reflns_number_gt 8458
_reflns_number_total 10218
_reflns_threshold_expression >2sigma(I)
_cod_data_source_file c2nj20904g.txt
_cod_data_source_block compound_1
_cod_depositor_comments
;
The following automatic conversions were performed:

'_symmetry_cell_setting' value 'Orthorhombic' changed to
'orthorhombic' according to
/home/saulius/struct/CIF-dictionaries/cif_core.dic dictionary named
'cif_core.dic' version 2.4.1 from
2010-06-29.

'_exptl_absorpt_correction_type' value 'MULTI-SCAN'
changed to 'multi-scan' according to
/home/saulius/struct/CIF-dictionaries/cif_core.dic dictionary named
'cif_core.dic' version 2.4.1 from 2010-06-29.

Automatic conversion script
Id: cif_fix_values 1715 2011-07-08 13:25:40Z adriana 
;
_cod_original_cell_volume 13029(4)
_cod_original_sg_symbol_H-M Pccn
_cod_database_code 7052878

loop_
_symmetry_equiv_pos_as_xyz
'x, y, z'
'-x+1/2, -y+1/2, z'
'-x, y+1/2, -z+1/2'
'x+1/2, -y, -z+1/2'
'-x, -y, -z'
'x-1/2, y-1/2, -z'
'x, -y-1/2, z-1/2'
'-x-1/2, y, z-1/2'

loop_
_atom_site_label
_atom_site_type_symbol
_atom_site_fract_x
_atom_site_fract_y
_atom_site_fract_z
_atom_site_U_iso_or_equiv
_atom_site_adp_type
_atom_site_occupancy
_atom_site_calc_flag
_atom_site_refinement_flags
O1 O 0.21322(7) 1.07983(14) 0.25297(11) 0.0170(6) Uani 1 d .
O2 O 0.29428(8) 1.20205(17) 0.22841(13) 0.0305(7) Uani 1 d .
O3 O 0.17307(7) 1.05753(15) 0.13617(12) 0.0191(6) Uani 1 d .
H3 H 0.1788 1.0205 0.1155 0.029 Uiso 1 calc R
O4 O 0.19928(7) 0.92597(14) 0.09270(11) 0.0150(6) Uani 1 d .
O5 O 0.29025(8) 0.93600(17) 0.01062(12) 0.0297(7) Uani 1 d .
O6 O 0.22477(8) 0.93339(14) 0.22129(11) 0.0201(6) Uani 1 d .
H6 H 0.2217 0.9756 0.2355 0.030 Uiso 1 calc R
N1 N 0.25384(9) 1.13825(19) 0.16267(15) 0.0221(8) Uani 1 d .
H1C H 0.2321 1.1163 0.1633 0.050 Uiso 1 d .
N2 N 0.26141(11) 1.1435(2) -0.00468(16) 0.0323(9) Uani 1 d .
N3 N 0.27392(9) 0.95028(18) 0.11192(14) 0.0194(7) Uani 1 d .
H3C H 0.2584 0.9453 0.1375 0.050 Uiso 1 d .
N4 N 0.35675(10) 0.9324(2) 0.21820(16) 0.0311(9) Uani 1 d .
C1 C 0.18111(11) 1.0259(2) 0.34145(16) 0.0172(8) Uani 1 d .
C2 C 0.14791(11) 1.0220(2) 0.37938(17) 0.0209(9) Uani 1 d .
H2 H 0.1488 0.9912 0.4140 0.025 Uiso 1 calc R
C3 C 0.11352(11) 1.0622(2) 0.36758(17) 0.0206(9) Uani 1 d .
C4 C 0.11339(11) 1.1077(2) 0.31504(17) 0.0200(9) Uani 1 d .
H4 H 0.0905 1.1348 0.3059 0.024 Uiso 1 calc R
C5 C 0.14562(10) 1.1145(2) 0.27603(17) 0.0164(8) Uani 1 d .
C6 C 0.17951(10) 1.0744(2) 0.29116(16) 0.0161(8) Uani 1 d .
C7 C 0.14274(11) 1.1631(2) 0.21838(16) 0.0176(8) Uani 1 d .
H7A H 0.1314 1.2113 0.2294 0.021 Uiso 1 calc R
H7B H 0.1692 1.1719 0.2024 0.021 Uiso 1 calc R
C8 C 0.11762(10) 1.12757(19) 0.16835(16) 0.0147(8) Uani 1 d .
C9 C 0.07813(10) 1.1473(2) 0.16111(17) 0.0163(8) Uani 1 d .
H9 H 0.0676 1.1836 0.1872 0.020 Uiso 1 calc R
C10 C 0.05344(11) 1.1153(2) 0.11664(17) 0.0182(8) Uani 1 d .
C11 C 0.07070(10) 1.0620(2) 0.07825(17) 0.0167(8) Uani 1 d .
H11 H 0.0551 1.0398 0.0480 0.020 Uiso 1 calc R
C12 C 0.11044(10) 1.04009(19) 0.08296(16) 0.0137(8) Uani 1 d .
C13 C 0.13371(10) 1.0739(2) 0.12860(17) 0.0160(8) Uani 1 d .
C14 C 0.12658(10) 0.9801(2) 0.04026(16) 0.0147(8) Uani 1 d .
H14A H 0.1092 0.9754 0.0048 0.018 Uiso 1 calc R
H14B H 0.1525 0.9954 0.0254 0.018 Uiso 1 calc R
C15 C 0.13019(10) 0.9045(2) 0.07165(15) 0.0132(8) Uani 1 d .
C16 C 0.09744(10) 0.8578(2) 0.07562(16) 0.0160(8) Uani 1 d .
H16 H 0.0738 0.8730 0.0576 0.019 Uiso 1 calc R
C17 C 0.09886(11) 0.7889(2) 0.10579(16) 0.0176(8) Uani 1 d .
C18 C 0.13418(10) 0.7703(2) 0.13547(16) 0.0159(8) Uani 1 d .
H18 H 0.1354 0.7257 0.1577 0.019 Uiso 1 calc R
C19 C 0.16744(10) 0.8152(2) 0.13324(16) 0.0156(8) Uani 1 d .
C20 C 0.16542(10) 0.8808(2) 0.09857(16) 0.0123(8) Uani 1 d .
C21 C 0.20411(10) 0.7935(2) 0.17029(17) 0.0178(8) Uani 1 d .
H21A H 0.2088 0.7402 0.1653 0.021 Uiso 1 calc R
H21B H 0.2269 0.8199 0.1537 0.021 Uiso 1 calc R
C22 C 0.20057(10) 0.8111(2) 0.23885(17) 0.0161(8) Uani 1 d .
C23 C 0.18570(10) 0.7575(2) 0.27953(17) 0.0182(8) Uani 1 d .
H23 H 0.1787 0.7106 0.2642 0.022 Uiso 1 calc R
C24 C 0.18095(10) 0.7715(2) 0.34261(17) 0.0185(9) Uani 1 d .
C25 C 0.19214(10) 0.8412(2) 0.36409(17) 0.0188(9) Uani 1 d .
H25 H 0.1899 0.8511 0.4061 0.023 Uiso 1 calc R
C26 C 0.20669(10) 0.8972(2) 0.32557(16) 0.0161(8) Uani 1 d .
C27 C 0.21068(10) 0.8812(2) 0.26256(17) 0.0164(8) Uani 1 d .
C28 C 0.21594(11) 0.9737(2) 0.35176(17) 0.0179(8) Uani 1 d .
H28A H 0.2393 0.9940 0.3318 0.022 Uiso 1 calc R
H28B H 0.2213 0.9695 0.3956 0.022 Uiso 1 calc R
C29 C 0.07686(12) 1.0586(2) 0.4096(2) 0.0292(10) Uani 1 d .
C30 C 0.07925(13) 0.9930(3) 0.4548(2) 0.0381(12) Uani 1 d .
H30A H 0.0562 0.9930 0.4808 0.057 Uiso 1 calc R
H30B H 0.1026 0.9980 0.4798 0.057 Uiso 1 calc R
H30C H 0.0805 0.9467 0.4322 0.057 Uiso 1 calc R
C31 C 0.03941(13) 1.0502(3) 0.3709(2) 0.0432(13) Uani 1 d .
H31A H 0.0410 1.0050 0.3469 0.065 Uiso 1 calc R
H31B H 0.0369 1.0926 0.3439 0.065 Uiso 1 calc R
H31C H 0.0168 1.0477 0.3977 0.065 Uiso 1 calc R
C32 C 0.07473(14) 1.1320(3) 0.4462(2) 0.0400(12) Uani 1 d .
H32A H 0.0724 1.1735 0.4182 0.060 Uiso 1 calc R
H32B H 0.0984 1.1376 0.4705 0.060 Uiso 1 calc R
H32C H 0.0521 1.1309 0.4730 0.060 Uiso 1 calc R
C33 C 0.01015(11) 1.1394(2) 0.11150(18) 0.0247(9) Uani 1 d .
C34 C -0.01035(12) 1.1275(3) 0.1739(2) 0.0360(11) Uani 1 d .
H34A H -0.0376 1.1427 0.1709 0.054 Uiso 1 calc R
H34B H 0.0028 1.1569 0.2049 0.054 Uiso 1 calc R
H34C H -0.0091 1.0754 0.1850 0.054 Uiso 1 calc R
C35 C -0.01215(12) 1.0943(2) 0.0629(2) 0.0302(10) Uani 1 d .
H35A H -0.0392 1.1111 0.0610 0.045 Uiso 1 calc R
H35B H -0.0115 1.0421 0.0737 0.045 Uiso 1 calc R
H35C H 0.0002 1.1013 0.0234 0.045 Uiso 1 calc R
C36 C 0.00843(12) 1.2228(2) 0.0944(2) 0.0307(10) Uani 1 d .
H36A H 0.0213 1.2304 0.0554 0.046 Uiso 1 calc R
H36B H 0.0217 1.2517 0.1256 0.046 Uiso 1 calc R
H36C H -0.0187 1.2384 0.0916 0.046 Uiso 1 calc R
C37 C 0.06421(11) 0.7329(2) 0.10501(19) 0.0230(9) Uani 1 d .
C38 C 0.05402(14) 0.7090(3) 0.1715(2) 0.0442(13) Uani 1 d .
H38A H 0.0449 0.7518 0.1944 0.066 Uiso 1 calc R
H38B H 0.0772 0.6887 0.1910 0.066 Uiso 1 calc R
H38C H 0.0336 0.6715 0.1706 0.066 Uiso 1 calc R
C39 C 0.02678(13) 0.7661(3) 0.0776(3) 0.0489(14) Uani 1 d .
H39A H 0.0316 0.7803 0.0355 0.073 Uiso 1 calc R
H39B H 0.0191 0.8095 0.1009 0.073 Uiso 1 calc R
H39C H 0.0059 0.7294 0.0789 0.073 Uiso 1 calc R
C40 C 0.07701(16) 0.6638(3) 0.0691(3) 0.0531(15) Uani 1 d .
H40A H 0.0565 0.6265 0.0711 0.080 Uiso 1 calc R
H40B H 0.1009 0.6440 0.0867 0.080 Uiso 1 calc R
H40C H 0.0817 0.6772 0.0268 0.080 Uiso 1 calc R
C41 C 0.16422(11) 0.7106(2) 0.38523(19) 0.0245(9) Uani 1 d .
C42 C 0.12120(12) 0.6932(3) 0.3661(2) 0.0435(13) Uani 1 d .
H42A H 0.1052 0.7374 0.3709 0.065 Uiso 1 calc R
H42B H 0.1109 0.6538 0.3916 0.065 Uiso 1 calc R
H42C H 0.1207 0.6775 0.3237 0.065 Uiso 1 calc R
C43 C 0.16440(14) 0.7359(3) 0.45275(19) 0.0359(11) Uani 1 d .
H43A H 0.1912 0.7441 0.4660 0.054 Uiso 1 calc R
H43B H 0.1525 0.6978 0.4779 0.054 Uiso 1 calc R
H43C H 0.1496 0.7817 0.4567 0.054 Uiso 1 calc R
C44 C 0.18856(13) 0.6389(2) 0.3792(2) 0.0317(10) Uani 1 d .
H44A H 0.1872 0.6211 0.3375 0.048 Uiso 1 calc R
H44B H 0.1781 0.6014 0.4065 0.048 Uiso 1 calc R
H44C H 0.2156 0.6491 0.3898 0.048 Uiso 1 calc R
C45 C 0.24069(11) 1.1361(2) 0.27235(18) 0.0220(9) Uani 1 d .
H45A H 0.2575 1.1162 0.3048 0.026 Uiso 1 calc R
H45B H 0.2263 1.1788 0.2889 0.026 Uiso 1 calc R
C46 C 0.26599(11) 1.1611(2) 0.21885(17) 0.0207(9) Uani 1 d .
C47 C 0.27024(11) 1.1579(2) 0.10497(18) 0.0226(9) Uani 1 d .
C48 C 0.25041(12) 1.1299(2) 0.05218(19) 0.0267(10) Uani 1 d .
H48 H 0.2282 1.1001 0.0583 0.032 Uiso 1 calc R
C49 C 0.29350(14) 1.1885(2) -0.0136(2) 0.0321(11) Uani 1 d .
C50 C 0.30469(16) 1.2062(3) -0.0745(2) 0.0445(13) Uani 1 d .
H50 H 0.2907 1.1856 -0.1075 0.053 Uiso 1 calc R
C51 C 0.33541(18) 1.2526(3) -0.0856(2) 0.0552(16) Uani 1 d .
H51 H 0.3424 1.2639 -0.1261 0.066 Uiso 1 calc R
C52 C 0.35702(17) 1.2840(3) -0.0365(2) 0.0520(15) Uani 1 d .
H52 H 0.3778 1.3168 -0.0446 0.062 Uiso 1 calc R
C53 C 0.34752(15) 1.2665(3) 0.0231(2) 0.0421(12) Uani 1 d .
H53 H 0.3624 1.2863 0.0554 0.051 Uiso 1 calc R
C54 C 0.31537(13) 1.2186(2) 0.0361(2) 0.0295(10) Uani 1 d .
C55 C 0.30337(12) 1.2015(2) 0.0970(2) 0.0289(10) Uani 1 d .
H55 H 0.3176 1.2192 0.1308 0.035 Uiso 1 calc R
C56 C 0.22372(10) 0.9115(2) 0.03990(17) 0.0190(9) Uani 1 d .
H56A H 0.2136 0.9391 0.0047 0.023 Uiso 1 calc R
H56B H 0.2228 0.8584 0.0300 0.023 Uiso 1 calc R
C57 C 0.26592(11) 0.9344(2) 0.05186(17) 0.0204(9) Uani 1 d .
C58 C 0.31181(10) 0.9645(2) 0.13636(17) 0.0186(8) Uani 1 d .
C59 C 0.32211(12) 0.9282(2) 0.19156(18) 0.0247(9) Uani 1 d .
H59 H 0.3028 0.8990 0.2106 0.030 Uiso 1 calc R
C60 C 0.38448(11) 0.9785(2) 0.19137(19) 0.0251(9) Uani 1 d .
C61 C 0.42217(12) 0.9837(3) 0.2190(2) 0.0366(11) Uani 1 d .
H61 H 0.4278 0.9556 0.2541 0.044 Uiso 1 calc R
C62 C 0.45023(13) 1.0290(3) 0.1949(2) 0.0439(13) Uani 1 d .
H62 H 0.4750 1.0324 0.2136 0.053 Uiso 1 calc R
C63 C 0.44213(13) 1.0711(3) 0.1417(2) 0.0455(13) Uani 1 d .
H63 H 0.4617 1.1021 0.1254 0.055 Uiso 1 calc R
C64 C 0.40621(13) 1.0674(3) 0.1137(2) 0.0359(11) Uani 1 d .
H64 H 0.4012 1.0965 0.0789 0.043 Uiso 1 calc R
C65 C 0.37636(11) 1.0194(2) 0.13701(18) 0.0232(9) Uani 1 d .
C66 C 0.33915(11) 1.0104(2) 0.10894(18) 0.0220(9) Uani 1 d .
H66 H 0.3332 1.0352 0.0723 0.026 Uiso 1 calc R
N5 N 0.06513(9) 0.89811(19) 0.24901(15) 0.0240(8) Uani 1 d .
O7 O 0.01127(10) 0.9266(2) 0.19063(17) 0.0526(10) Uani 1 d .
C67 C 0.04396(15) 0.8498(3) 0.2908(2) 0.0429(12) Uani 1 d .
H67A H 0.0440 0.8715 0.3314 0.064 Uiso 1 calc R
H67B H 0.0566 0.8016 0.2921 0.064 Uiso 1 calc R
H67C H 0.0171 0.8440 0.2768 0.064 Uiso 1 calc R
C68 C 0.10756(12) 0.9056(3) 0.2571(2) 0.0370(11) Uani 1 d .
H68A H 0.1179 0.9395 0.2266 0.056 Uiso 1 calc R
H68B H 0.1199 0.8574 0.2524 0.056 Uiso 1 calc R
H68C H 0.1130 0.9249 0.2975 0.056 Uiso 1 calc R
C69 C 0.04623(12) 0.9332(3) 0.2029(2) 0.0305(10) Uani 1 d .
H69 H 0.0611 0.9653 0.1783 0.037 Uiso 1 calc R
N6 N 0.10898(14) 0.3991(3) 0.3298(2) 0.0564(13) Uani 1 d .
O8 O 0.17377(13) 0.4402(3) 0.3183(2) 0.0769(13) Uani 1 d .
C70 C 0.0993(3) 0.4549(4) 0.3741(3) 0.098(3) Uani 1 d .
H70A H 0.1229 0.4704 0.3954 0.147 Uiso 1 calc R
H70B H 0.0807 0.4348 0.4033 0.147 Uiso 1 calc R
H70C H 0.0877 0.4974 0.3537 0.147 Uiso 1 calc R
C71 C 0.07958(18) 0.3431(4) 0.3121(3) 0.0708(18) Uani 1 d .
H71A H 0.0893 0.3148 0.2775 0.106 Uiso 1 calc R
H71B H 0.0553 0.3677 0.3009 0.106 Uiso 1 calc R
H71C H 0.0748 0.3099 0.3462 0.106 Uiso 1 calc R
C72 C 0.14515(18) 0.3977(4) 0.3040(3) 0.0581(15) Uani 1 d .
H72 H 0.1495 0.3626 0.2730 0.070 Uiso 1 calc R
O9 O 0.20132(12) 0.4542(2) 0.44181(18) 0.0526(10) Uani 1 d .
H9C H 0.2236(17) 0.413(3) 0.438(3) 0.069(18) Uiso 1 d .
H9D H 0.2013(19) 0.437(4) 0.396(3) 0.09(2) Uiso 1 d .

loop_
_atom_site_aniso_label
_atom_site_aniso_U_11
_atom_site_aniso_U_22
_atom_site_aniso_U_33
_atom_site_aniso_U_23
_atom_site_aniso_U_13
_atom_site_aniso_U_12
O1 0.0193(13) 0.0179(14) 0.0139(13) -0.0031(11) -0.0007(10) -0.0065(10)
O2 0.0264(15) 0.0383(18) 0.0269(16) -0.0063(14) 0.0027(12) -0.0147(14)
O3 0.0170(13) 0.0201(15) 0.0202(15) -0.0076(12) -0.0035(11) 0.0002(11)
O4 0.0167(13) 0.0191(14) 0.0092(13) -0.0014(11) 0.0014(10) -0.0025(10)
O5 0.0232(14) 0.048(2) 0.0180(15) -0.0054(14) 0.0048(12) -0.0064(13)
O6 0.0271(14) 0.0182(15) 0.0151(14) 0.0016(12) 0.0034(11) -0.0020(12)
N1 0.0211(16) 0.0261(19) 0.0192(18) -0.0017(15) -0.0002(14) -0.0086(14)
N2 0.046(2) 0.030(2) 0.021(2) 0.0005(17) 0.0008(16) -0.0029(17)
N3 0.0192(16) 0.0283(19) 0.0108(16) 0.0013(14) 0.0035(13) -0.0034(14)
N4 0.0295(19) 0.040(2) 0.0235(19) 0.0043(17) -0.0064(16) 0.0003(17)
C1 0.0209(19) 0.022(2) 0.0087(18) -0.0057(16) -0.0016(15) -0.0052(16)
C2 0.028(2) 0.022(2) 0.012(2) 0.0024(17) -0.0017(16) -0.0021(17)
C3 0.025(2) 0.024(2) 0.013(2) -0.0043(18) -0.0010(16) 0.0004(17)
C4 0.022(2) 0.019(2) 0.018(2) -0.0063(17) -0.0033(16) 0.0013(16)
C5 0.0223(19) 0.0129(19) 0.0140(19) -0.0063(16) -0.0035(15) -0.0042(15)
C6 0.0215(19) 0.015(2) 0.0118(19) -0.0032(16) -0.0005(15) -0.0073(16)
C7 0.0219(19) 0.016(2) 0.015(2) 0.0009(16) 0.0005(15) 0.0003(16)
C8 0.025(2) 0.0072(18) 0.0121(19) 0.0023(15) 0.0000(15) -0.0030(15)
C9 0.025(2) 0.0113(19) 0.0123(19) 0.0025(16) 0.0013(16) 0.0043(15)
C10 0.025(2) 0.017(2) 0.0125(19) 0.0055(16) -0.0016(16) 0.0007(16)
C11 0.0193(19) 0.018(2) 0.0126(19) 0.0029(16) -0.0049(15) -0.0036(16)
C12 0.0241(19) 0.0086(19) 0.0085(18) 0.0049(15) 0.0005(15) -0.0036(15)
C13 0.0209(19) 0.013(2) 0.0141(19) 0.0032(16) -0.0011(15) -0.0027(15)
C14 0.0165(18) 0.021(2) 0.0061(17) -0.0005(16) -0.0025(14) -0.0020(15)
C15 0.0174(18) 0.0146(19) 0.0076(18) -0.0032(15) 0.0030(14) -0.0001(15)
C16 0.0178(19) 0.019(2) 0.0111(19) -0.0026(16) -0.0022(15) 0.0027(16)
C17 0.025(2) 0.019(2) 0.0087(18) -0.0051(16) 0.0024(15) -0.0010(16)
C18 0.0237(19) 0.0101(19) 0.0140(19) 0.0000(16) 0.0007(16) 0.0017(15)
C19 0.0208(19) 0.016(2) 0.0098(18) -0.0062(16) 0.0024(15) 0.0027(15)
C20 0.0142(17) 0.015(2) 0.0081(18) -0.0067(15) 0.0019(14) -0.0016(15)
C21 0.0178(18) 0.018(2) 0.017(2) -0.0007(17) -0.0003(15) 0.0027(16)
C22 0.0097(17) 0.023(2) 0.015(2) 0.0028(17) -0.0015(14) 0.0048(15)
C23 0.0140(18) 0.018(2) 0.023(2) 0.0026(17) -0.0051(15) 0.0037(15)
C24 0.0157(18) 0.023(2) 0.017(2) 0.0101(17) -0.0007(15) 0.0038(16)
C25 0.0192(19) 0.027(2) 0.0103(19) 0.0029(17) -0.0027(15) 0.0063(16)
C26 0.0142(18) 0.022(2) 0.0122(19) 0.0061(17) -0.0016(14) 0.0043(15)
C27 0.0125(17) 0.018(2) 0.018(2) 0.0057(17) -0.0016(15) 0.0013(15)
C28 0.0204(19) 0.025(2) 0.0085(19) 0.0011(16) -0.0018(15) -0.0023(16)
C29 0.026(2) 0.034(3) 0.027(2) 0.004(2) 0.0073(18) 0.0022(19)
C30 0.037(3) 0.039(3) 0.038(3) 0.006(2) 0.021(2) 0.002(2)
C31 0.026(2) 0.056(3) 0.047(3) 0.004(3) 0.010(2) -0.001(2)
C32 0.052(3) 0.038(3) 0.030(3) -0.001(2) 0.018(2) 0.009(2)
C33 0.022(2) 0.028(2) 0.024(2) -0.0026(19) -0.0030(17) 0.0069(17)
C34 0.022(2) 0.050(3) 0.035(3) 0.002(2) -0.0002(19) 0.012(2)
C35 0.024(2) 0.031(3) 0.036(3) -0.004(2) -0.0062(19) 0.0064(18)
C36 0.032(2) 0.031(3) 0.029(2) 0.000(2) -0.0125(19) 0.0075(19)
C37 0.022(2) 0.018(2) 0.029(2) -0.0032(18) 0.0008(17) -0.0063(16)
C38 0.042(3) 0.054(3) 0.037(3) 0.006(2) -0.001(2) -0.023(2)
C39 0.030(2) 0.041(3) 0.076(4) 0.020(3) -0.021(2) -0.019(2)
C40 0.054(3) 0.042(3) 0.063(4) -0.019(3) 0.010(3) -0.025(3)
C41 0.026(2) 0.023(2) 0.024(2) 0.0092(18) -0.0008(17) 0.0016(17)
C42 0.027(2) 0.049(3) 0.054(3) 0.027(3) 0.003(2) -0.009(2)
C43 0.049(3) 0.034(3) 0.025(2) 0.013(2) 0.012(2) 0.005(2)
C44 0.043(3) 0.027(2) 0.025(2) 0.009(2) -0.001(2) -0.001(2)
C45 0.024(2) 0.023(2) 0.019(2) -0.0058(18) -0.0044(16) -0.0062(17)
C46 0.024(2) 0.022(2) 0.016(2) -0.0030(18) 0.0008(16) -0.0020(18)
C47 0.026(2) 0.021(2) 0.022(2) -0.0019(18) 0.0050(17) -0.0007(17)
C48 0.031(2) 0.025(2) 0.024(2) -0.0049(19) 0.0010(18) -0.0016(18)
C49 0.051(3) 0.022(2) 0.024(2) -0.0052(19) 0.010(2) -0.002(2)
C50 0.077(4) 0.029(3) 0.027(3) -0.003(2) 0.010(2) -0.006(3)
C51 0.104(5) 0.033(3) 0.028(3) -0.001(2) 0.027(3) -0.014(3)
C52 0.080(4) 0.033(3) 0.043(3) -0.006(2) 0.033(3) -0.018(3)
C53 0.056(3) 0.034(3) 0.037(3) -0.011(2) 0.020(2) -0.010(2)
C54 0.040(2) 0.018(2) 0.030(2) -0.0028(19) 0.014(2) 0.0010(19)
C55 0.032(2) 0.027(2) 0.028(2) -0.010(2) 0.0056(19) -0.0041(19)
C56 0.023(2) 0.025(2) 0.0087(18) -0.0039(17) 0.0035(15) -0.0012(17)
C57 0.023(2) 0.025(2) 0.013(2) -0.0001(17) 0.0061(17) 0.0012(17)
C58 0.0167(19) 0.019(2) 0.020(2) -0.0045(17) 0.0022(16) 0.0009(16)
C59 0.027(2) 0.027(2) 0.020(2) 0.0031(19) 0.0000(17) -0.0032(18)
C60 0.025(2) 0.027(2) 0.023(2) -0.0072(19) -0.0032(17) 0.0018(18)
C61 0.026(2) 0.047(3) 0.036(3) -0.008(2) -0.012(2) 0.003(2)
C62 0.025(2) 0.060(3) 0.046(3) -0.015(3) -0.011(2) -0.006(2)
C63 0.028(2) 0.054(3) 0.054(3) -0.012(3) 0.005(2) -0.016(2)
C64 0.035(3) 0.038(3) 0.035(3) -0.002(2) 0.004(2) -0.008(2)
C65 0.022(2) 0.027(2) 0.021(2) -0.0083(18) 0.0012(17) -0.0004(17)
C66 0.027(2) 0.020(2) 0.019(2) -0.0018(18) 0.0002(17) -0.0010(17)
N5 0.0200(16) 0.029(2) 0.0231(18) 0.0023(16) 0.0013(14) 0.0039(14)
O7 0.036(2) 0.070(3) 0.051(2) 0.005(2) -0.0047(17) 0.0065(18)
C67 0.057(3) 0.035(3) 0.037(3) 0.011(2) 0.007(2) 0.003(2)
C68 0.028(2) 0.041(3) 0.041(3) -0.012(2) -0.004(2) 0.007(2)
C69 0.026(2) 0.037(3) 0.029(2) 0.004(2) 0.0042(19) 0.0017(19)
N6 0.065(3) 0.051(3) 0.054(3) -0.011(2) -0.014(2) 0.029(2)
O8 0.078(3) 0.068(3) 0.085(3) 0.002(3) -0.027(3) 0.001(2)
C70 0.148(7) 0.085(6) 0.060(4) -0.026(4) -0.008(5) 0.057(5)
C71 0.063(4) 0.071(4) 0.079(5) 0.017(4) -0.005(3) 0.024(3)
C72 0.058(4) 0.059(4) 0.057(4) 0.000(3) -0.013(3) 0.019(3)
O9 0.063(2) 0.049(2) 0.045(2) -0.0005(19) -0.0057(19) 0.0078(19)

loop_
_atom_type_symbol
_atom_type_description
_atom_type_scat_dispersion_real
_atom_type_scat_dispersion_imag
_atom_type_scat_source
C C 0.0033 0.0016 'International Tables Vol C Tables 4.2.6.8 and 6.1.1.4'
H H 0.0000 0.0000 'International Tables Vol C Tables 4.2.6.8 and 6.1.1.4'
N N 0.0061 0.0033 'International Tables Vol C Tables 4.2.6.8 and 6.1.1.4'
O O 0.0106 0.0060 'International Tables Vol C Tables 4.2.6.8 and 6.1.1.4'

loop_
_geom_angle_atom_site_label_1
_geom_angle_atom_site_label_2
_geom_angle_atom_site_label_3
_geom_angle
C6 O1 C45 113.5(3)
C13 O3 H3 109.5
C20 O4 C56 115.9(3)
C27 O6 H6 109.5
C46 N1 C47 127.3(3)
C46 N1 H1C 113.4(3)
C47 N1 H1C 118.4(3)
C48 N2 C49 117.9(4)
C57 N3 C58 125.4(3)
C57 N3 H3C 122.1(3)
C58 N3 H3C 111.7(3)
C59 N4 C60 117.2(3)
C2 C1 C6 117.5(3)
C2 C1 C28 120.5(3)
C6 C1 C28 121.8(3)
C3 C2 C1 122.6(4)
C3 C2 H2 118.7
C1 C2 H2 118.7
C2 C3 C4 116.9(3)
C2 C3 C29 122.8(3)
C4 C3 C29 120.3(3)
C5 C4 C3 123.1(3)
C5 C4 H4 118.5
C3 C4 H4 118.5
C4 C5 C6 117.3(3)
C4 C5 C7 120.1(3)
C6 C5 C7 122.6(3)
C5 C6 C1 122.5(3)
C5 C6 O1 119.4(3)
C1 C6 O1 118.1(3)
C8 C7 C5 112.6(3)
C8 C7 H7A 109.1
C5 C7 H7A 109.1
C8 C7 H7B 109.1
C5 C7 H7B 109.1
H7A C7 H7B 107.8
C9 C8 C13 118.5(3)
C9 C8 C7 120.8(3)
C13 C8 C7 120.7(3)
C8 C9 C10 123.2(3)
C8 C9 H9 118.4
C10 C9 H9 118.4
C11 C10 C9 116.2(3)
C11 C10 C33 123.3(3)
C9 C10 C33 120.4(3)
C10 C11 C12 123.2(3)
C10 C11 H11 118.4
C12 C11 H11 118.4
C13 C12 C11 118.0(3)
C13 C12 C14 122.3(3)
C11 C12 C14 119.7(3)
O3 C13 C8 116.7(3)
O3 C13 C12 122.5(3)
C8 C13 C12 120.8(3)
C15 C14 C12 112.5(3)
C15 C14 H14A 109.1
C12 C14 H14A 109.1
C15 C14 H14B 109.1
C12 C14 H14B 109.1
H14A C14 H14B 107.8
C16 C15 C20 118.3(3)
C16 C15 C14 119.9(3)
C20 C15 C14 121.8(3)
C15 C16 C17 122.1(3)
C15 C16 H16 119.0
C17 C16 H16 119.0
C16 C17 C18 117.1(3)
C16 C17 C37 122.8(3)
C18 C17 C37 120.0(3)
C19 C18 C17 122.7(3)
C19 C18 H18 118.6
C17 C18 H18 118.6
C18 C19 C20 117.9(3)
C18 C19 C21 119.6(3)
C20 C19 C21 122.5(3)
C15 C20 C19 121.6(3)
C15 C20 O4 118.9(3)
C19 C20 O4 119.4(3)
C22 C21 C19 113.4(3)
C22 C21 H21A 108.9
C19 C21 H21A 108.9
C22 C21 H21B 108.9
C19 C21 H21B 108.9
H21A C21 H21B 107.7
C27 C22 C23 118.0(3)
C27 C22 C21 121.7(3)
C23 C22 C21 120.3(3)
C22 C23 C24 122.5(4)
C22 C23 H23 118.8
C24 C23 H23 118.8
C25 C24 C23 117.3(3)
C25 C24 C41 122.4(3)
C23 C24 C41 120.3(4)
C24 C25 C26 122.7(3)
C24 C25 H25 118.6
C26 C25 H25 118.6
C25 C26 C27 118.1(4)
C25 C26 C28 119.7(3)
C27 C26 C28 122.1(3)
O6 C27 C22 116.8(3)
O6 C27 C26 121.9(3)
C22 C27 C26 121.3(3)
C26 C28 C1 109.8(3)
C26 C28 H28A 109.7
C1 C28 H28A 109.7
C26 C28 H28B 109.7
C1 C28 H28B 109.7
H28A C28 H28B 108.2
C31 C29 C30 108.7(4)
C31 C29 C32 109.3(4)
C30 C29 C32 108.9(4)
C31 C29 C3 110.2(3)
C30 C29 C3 111.7(3)
C32 C29 C3 108.0(3)
C29 C30 H30A 109.5
C29 C30 H30B 109.5
H30A C30 H30B 109.5
C29 C30 H30C 109.5
H30A C30 H30C 109.5
H30B C30 H30C 109.5
C29 C31 H31A 109.5
C29 C31 H31B 109.5
H31A C31 H31B 109.5
C29 C31 H31C 109.5
H31A C31 H31C 109.5
H31B C31 H31C 109.5
C29 C32 H32A 109.5
C29 C32 H32B 109.5
H32A C32 H32B 109.5
C29 C32 H32C 109.5
H32A C32 H32C 109.5
H32B C32 H32C 109.5
C35 C33 C10 112.0(3)
C35 C33 C36 109.0(3)
C10 C33 C36 109.1(3)
C35 C33 C34 108.3(4)
C10 C33 C34 109.2(3)
C36 C33 C34 109.3(3)
C33 C34 H34A 109.5
C33 C34 H34B 109.5
H34A C34 H34B 109.5
C33 C34 H34C 109.5
H34A C34 H34C 109.5
H34B C34 H34C 109.5
C33 C35 H35A 109.5
C33 C35 H35B 109.5
H35A C35 H35B 109.5
C33 C35 H35C 109.5
H35A C35 H35C 109.5
H35B C35 H35C 109.5
C33 C36 H36A 109.5
C33 C36 H36B 109.5
H36A C36 H36B 109.5
C33 C36 H36C 109.5
H36A C36 H36C 109.5
H36B C36 H36C 109.5
C39 C37 C40 110.6(4)
C39 C37 C17 112.6(3)
C40 C37 C17 108.4(3)
C39 C37 C38 106.8(4)
C40 C37 C38 108.5(4)
C17 C37 C38 109.8(3)
C37 C38 H38A 109.5
C37 C38 H38B 109.5
H38A C38 H38B 109.5
C37 C38 H38C 109.5
H38A C38 H38C 109.5
H38B C38 H38C 109.5
C37 C39 H39A 109.5
C37 C39 H39B 109.5
H39A C39 H39B 109.5
C37 C39 H39C 109.5
H39A C39 H39C 109.5
H39B C39 H39C 109.5
C37 C40 H40A 109.5
C37 C40 H40B 109.5
H40A C40 H40B 109.5
C37 C40 H40C 109.5
H40A C40 H40C 109.5
H40B C40 H40C 109.5
C44 C41 C43 109.1(3)
C44 C41 C24 110.1(3)
C43 C41 C24 111.4(3)
C44 C41 C42 108.4(4)
C43 C41 C42 108.7(4)
C24 C41 C42 109.1(3)
C41 C42 H42A 109.5
C41 C42 H42B 109.5
H42A C42 H42B 109.5
C41 C42 H42C 109.5
H42A C42 H42C 109.5
H42B C42 H42C 109.5
C41 C43 H43A 109.5
C41 C43 H43B 109.5
H43A C43 H43B 109.5
C41 C43 H43C 109.5
H43A C43 H43C 109.5
H43B C43 H43C 109.5
C41 C44 H44A 109.5
C41 C44 H44B 109.5
H44A C44 H44B 109.5
C41 C44 H44C 109.5
H44A C44 H44C 109.5
H44B C44 H44C 109.5
O1 C45 C46 110.4(3)
O1 C45 H45A 109.6
C46 C45 H45A 109.6
O1 C45 H45B 109.6
C46 C45 H45B 109.6
H45A C45 H45B 108.1
O2 C46 N1 124.9(4)
O2 C46 C45 119.3(3)
N1 C46 C45 115.7(3)
C55 C47 N1 124.8(4)
C55 C47 C48 118.9(4)
N1 C47 C48 116.3(3)
N2 C48 C47 124.2(4)
N2 C48 H48 117.9
C47 C48 H48 117.9
N2 C49 C50 118.5(4)
N2 C49 C54 122.1(4)
C50 C49 C54 119.3(4)
C51 C50 C49 120.7(5)
C51 C50 H50 119.7
C49 C50 H50 119.7
C50 C51 C52 120.5(5)
C50 C51 H51 119.7
C52 C51 H51 119.7
C53 C52 C51 120.2(5)
C53 C52 H52 119.9
C51 C52 H52 119.9
C52 C53 C54 120.5(5)
C52 C53 H53 119.7
C54 C53 H53 119.7
C53 C54 C49 118.7(4)
C53 C54 C55 122.5(4)
C49 C54 C55 118.7(4)
C47 C55 C54 118.2(4)
C47 C55 H55 120.9
C54 C55 H55 120.9
O4 C56 C57 111.0(3)
O4 C56 H56A 109.4
C57 C56 H56A 109.4
O4 C56 H56B 109.4
C57 C56 H56B 109.4
H56A C56 H56B 108.0
O5 C57 N3 124.4(3)
O5 C57 C56 121.3(3)
N3 C57 C56 114.2(3)
C66 C58 C59 118.6(3)
C66 C58 N3 123.8(3)
C59 C58 N3 117.6(3)
N4 C59 C58 124.9(4)
N4 C59 H59 117.6
C58 C59 H59 117.6
N4 C60 C61 118.3(4)
N4 C60 C65 122.0(3)
C61 C60 C65 119.7(4)
C62 C61 C60 120.6(5)
C62 C61 H61 119.7
C60 C61 H61 119.7
C61 C62 C63 120.1(4)
C61 C62 H62 120.0
C63 C62 H62 120.0
C64 C63 C62 121.1(4)
C64 C63 H63 119.5
C62 C63 H63 119.5
C63 C64 C65 120.3(5)
C63 C64 H64 119.8
C65 C64 H64 119.8
C66 C65 C60 118.4(4)
C66 C65 C64 123.4(4)
C60 C65 C64 118.2(4)
C58 C66 C65 118.9(4)
C58 C66 H66 120.6
C65 C66 H66 120.6
C69 N5 C67 120.8(4)
C69 N5 C68 121.1(4)
C67 N5 C68 118.0(4)
N5 C67 H67A 109.5
N5 C67 H67B 109.5
H67A C67 H67B 109.5
N5 C67 H67C 109.5
H67A C67 H67C 109.5
H67B C67 H67C 109.5
N5 C68 H68A 109.5
N5 C68 H68B 109.5
H68A C68 H68B 109.5
N5 C68 H68C 109.5
H68A C68 H68C 109.5
H68B C68 H68C 109.5
O7 C69 N5 125.4(4)
O7 C69 H69 117.3
N5 C69 H69 117.3
C72 N6 C70 120.2(6)
C72 N6 C71 119.7(5)
C70 N6 C71 120.1(6)
N6 C70 H70A 109.5
N6 C70 H70B 109.5
H70A C70 H70B 109.5
N6 C70 H70C 109.5
H70A C70 H70C 109.5
H70B C70 H70C 109.5
N6 C71 H71A 109.5
N6 C71 H71B 109.5
H71A C71 H71B 109.5
N6 C71 H71C 109.5
H71A C71 H71C 109.5
H71B C71 H71C 109.5
O8 C72 N6 125.4(6)
O8 C72 H72 117.3
N6 C72 H72 117.3
H9C O9 H9D 74(4)

loop_
_geom_bond_atom_site_label_1
_geom_bond_atom_site_label_2
_geom_bond_distance
O1 C6 1.410(4)
O1 C45 1.429(4)
O2 C46 1.219(4)
O3 C13 1.369(4)
O3 H3 0.8200
O4 C20 1.403(4)
O4 C56 1.433(4)
O5 C57 1.214(4)
O6 C27 1.375(4)
O6 H6 0.8200
N1 C46 1.347(5)
N1 C47 1.411(5)
N1 H1C 0.832(3)
N2 C48 1.309(5)
N2 C49 1.361(6)
N3 C57 1.359(5)
N3 C58 1.407(5)
N3 H3C 0.768(3)
N4 C59 1.306(5)
N4 C60 1.373(5)
C1 C2 1.391(5)
C1 C6 1.392(5)
C1 C28 1.515(5)
C2 C3 1.387(5)
C2 H2 0.9300
C3 C4 1.398(6)
C3 C29 1.538(5)
C4 C5 1.383(5)
C4 H4 0.9300
C5 C6 1.387(5)
C5 C7 1.523(5)
C7 C8 1.515(5)
C7 H7A 0.9700
C7 H7B 0.9700
C8 C9 1.387(5)
C8 C13 1.397(5)
C9 C10 1.396(5)
C9 H9 0.9300
C10 C11 1.391(5)
C10 C33 1.527(5)
C11 C12 1.400(5)
C11 H11 0.9300
C12 C13 1.399(5)
C12 C14 1.515(5)
C14 C15 1.514(5)
C14 H14A 0.9700
C14 H14B 0.9700
C15 C16 1.386(5)
C15 C20 1.390(5)
C16 C17 1.392(5)
C16 H16 0.9300
C17 C18 1.394(5)
C17 C37 1.537(5)
C18 C19 1.380(5)
C18 H18 0.9300
C19 C20 1.391(5)
C19 C21 1.525(5)
C21 C22 1.523(5)
C21 H21A 0.9700
C21 H21B 0.9700
C22 C27 1.393(5)
C22 C23 1.393(5)
C23 C24 1.399(5)
C23 H23 0.9300
C24 C25 1.379(6)
C24 C41 1.533(5)
C25 C26 1.391(5)
C25 H25 0.9300
C26 C27 1.401(5)
C26 C28 1.509(5)
C28 H28A 0.9700
C28 H28B 0.9700
C29 C31 1.523(6)
C29 C30 1.527(6)
C29 C32 1.532(6)
C30 H30A 0.9600
C30 H30B 0.9600
C30 H30C 0.9600
C31 H31A 0.9600
C31 H31B 0.9600
C31 H31C 0.9600
C32 H32A 0.9600
C32 H32B 0.9600
C32 H32C 0.9600
C33 C35 1.523(6)
C33 C36 1.532(6)
C33 C34 1.533(6)
C34 H34A 0.9600
C34 H34B 0.9600
C34 H34C 0.9600
C35 H35A 0.9600
C35 H35B 0.9600
C35 H35C 0.9600
C36 H36A 0.9600
C36 H36B 0.9600
C36 H36C 0.9600
C37 C39 1.516(6)
C37 C40 1.520(6)
C37 C38 1.541(6)
C38 H38A 0.9600
C38 H38B 0.9600
C38 H38C 0.9600
C39 H39A 0.9600
C39 H39B 0.9600
C39 H39C 0.9600
C40 H40A 0.9600
C40 H40B 0.9600
C40 H40C 0.9600
C41 C44 1.524(6)
C41 C43 1.531(6)
C41 C42 1.541(6)
C42 H42A 0.9600
C42 H42B 0.9600
C42 H42C 0.9600
C43 H43A 0.9600
C43 H43B 0.9600
C43 H43C 0.9600
C44 H44A 0.9600
C44 H44B 0.9600
C44 H44C 0.9600
C45 C46 1.507(5)
C45 H45A 0.9700
C45 H45B 0.9700
C47 C55 1.372(6)
C47 C48 1.416(6)
C48 H48 0.9300
C49 C50 1.409(6)
C49 C54 1.411(6)
C50 C51 1.348(7)
C50 H50 0.9300
C51 C52 1.407(8)
C51 H51 0.9300
C52 C53 1.367(7)
C52 H52 0.9300
C53 C54 1.409(6)
C53 H53 0.9300
C54 C55 1.414(6)
C55 H55 0.9300
C56 C57 1.504(5)
C56 H56A 0.9700
C56 H56B 0.9700
C58 C66 1.368(5)
C58 C59 1.403(6)
C59 H59 0.9300
C60 C61 1.409(6)
C60 C65 1.412(6)
C61 C62 1.350(7)
C61 H61 0.9300
C62 C63 1.402(7)
C62 H62 0.9300
C63 C64 1.357(6)
C63 H63 0.9300
C64 C65 1.415(6)
C64 H64 0.9300
C65 C66 1.404(5)
C66 H66 0.9300
N5 C69 1.340(5)
N5 C67 1.440(5)
N5 C68 1.448(5)
O7 C69 1.215(5)
C67 H67A 0.9600
C67 H67B 0.9600
C67 H67C 0.9600
C68 H68A 0.9600
C68 H68B 0.9600
C68 H68C 0.9600
C69 H69 0.9300
N6 C72 1.343(7)
N6 C70 1.421(7)
N6 C71 1.459(8)
O8 C72 1.266(7)
C70 H70A 0.9600
C70 H70B 0.9600
C70 H70C 0.9600
C71 H71A 0.9600
C71 H71B 0.9600
C71 H71C 0.9600
C72 H72 0.9300
O9 H9C 1.05(6)
O9 H9D 1.03(7)
